data_8102759
loop_
_publ_author_name
'Chao-Jun He'
'Min Wang'
'Tian-You Yang'
'Jing Tian'

_publ_section_title
;
 Crystal structure of
 diaquabis{2-[2'-(1'-methylbenzimidazolyl)]-4,4,5,5-tetramethylimidazoline-1-oxyl-3-oxide}mangan(II)
 bisperchlorate dihydrate, [Mn(H2O)2(C15H19N4O2)2](ClO4)2 &#x00B7; 2H2O
;
_journal_issue 3
_journal_name_full 'Zeitschrift f\"ur Kristallographie - New Crystal Structures'
_journal_page_first 582
_journal_volume 225
_journal_year 2010
_chemical_formula_sum 'C30 H44 Cl2 Mn N8 O15'
_chemical_formula_weight 882.57
_space_group_IT_number 15
_symmetry_cell_setting monoclinic
_symmetry_space_group_name_Hall '-C 2yc'
_symmetry_space_group_name_H-M 'C 1 2/c 1'
_atom_sites_solution_hydrogens geom
_atom_sites_solution_primary direct
_atom_sites_solution_secondary difmap
_audit_creation_method SHELXL-97
_cell_angle_alpha 90.00
_cell_angle_beta 99.891(2)
_cell_angle_gamma 90.00
_cell_formula_units_Z 4
_cell_length_a 14.227(3)
_cell_length_b 15.892(3)
_cell_length_c 18.547(4)
_cell_measurement_reflns_used 5809
_cell_measurement_temperature 291(2)
_cell_measurement_theta_max 26.44
_cell_measurement_theta_min 2.36
_cell_volume 4131.1(15)
_computing_cell_refinement 'Bruker SMART'
_computing_data_collection 'Bruker SMART'
_computing_data_reduction 'Bruker SAINT'
_computing_molecular_graphics 'Bruker SHELXTL'
_computing_publication_material 'Bruker SHELXTL'
_computing_structure_refinement 'SHELXL-97 (Sheldrick, 1997)'
_computing_structure_solution 'SHELXS-97 (Sheldrick, 1990)'
_diffrn_ambient_temperature 291(2)
_diffrn_measured_fraction_theta_full 0.994
_diffrn_measured_fraction_theta_max 0.994
_diffrn_measurement_device_type 'CCD area detector'
_diffrn_measurement_method 'phi and omega scans'
_diffrn_radiation_monochromator graphite
_diffrn_radiation_source 'fine-focus sealed tube'
_diffrn_radiation_type MoK\a
_diffrn_radiation_wavelength 0.71073
_diffrn_reflns_av_R_equivalents 0.0211
_diffrn_reflns_av_sigmaI/netI 0.0187
_diffrn_reflns_limit_h_max 17
_diffrn_reflns_limit_h_min -17
_diffrn_reflns_limit_k_max 18
_diffrn_reflns_limit_k_min -19
_diffrn_reflns_limit_l_max 22
_diffrn_reflns_limit_l_min -22
_diffrn_reflns_number 14022
_diffrn_reflns_theta_full 25.50
_diffrn_reflns_theta_max 25.50
_diffrn_reflns_theta_min 2.36
_exptl_absorpt_coefficient_mu 0.525
_exptl_absorpt_correction_T_max 0.8738
_exptl_absorpt_correction_T_min 0.8237
_exptl_absorpt_correction_type multi-scan
_exptl_absorpt_process_details SADABS
_exptl_crystal_density_diffrn 1.445
_exptl_crystal_density_method 'not measured'
_exptl_crystal_F_000 1868
_exptl_crystal_size_max 0.38
_exptl_crystal_size_mid 0.33
_exptl_crystal_size_min 0.26
_refine_diff_density_max 0.704
_refine_diff_density_min -0.805
_refine_diff_density_rms 0.065
_refine_ls_extinction_method none
_refine_ls_goodness_of_fit_ref 1.047
_refine_ls_hydrogen_treatment constr
_refine_ls_matrix_type full
_refine_ls_number_parameters 277
_refine_ls_number_reflns 3828
_refine_ls_number_restraints 238
_refine_ls_restrained_S_all 1.170
_refine_ls_R_factor_all 0.0634
_refine_ls_R_factor_gt 0.0550
_refine_ls_shift/su_max 0.006
_refine_ls_shift/su_mean 0.000
_refine_ls_structure_factor_coef Fsqd
_refine_ls_weighting_details 'calc w=1/[\s^2^(Fo^2^)+(0.0911P)^2^+9.7252P] where P=(Fo^2^+2Fc^2^)/3'
_refine_ls_weighting_scheme calc
_refine_ls_wR_factor_gt 0.1579
_refine_ls_wR_factor_ref 0.1678
_reflns_number_gt 3257
_reflns_number_total 3828
_reflns_threshold_expression >2sigma(I)
_cod_data_source_file 1267-3054.cff
_cod_data_source_block c
_cod_depositor_comments
;
The following automatic conversions were performed:
'_symmetry_cell_setting' value 'Monoclinic' changed to 'monoclinic'
according to '/home/saulius/struct/CIF-dictionaries/cif_core.dic'
dictionary named 'cif_core.dic' version 2.4.1 from
2010-06-29.

'_exptl_absorpt_correction_type' value 'MULTI-SCAN' changed
to 'multi-scan' according to
'/home/saulius/struct/CIF-dictionaries/cif_core.dic' dictionary named
'cif_core.dic' version 2.4.1 from
2010-06-29.

'_refine_ls_hydrogen_treatment' value 'CONSTR' changed to
'constr' according to '/home/saulius/struct/CIF-dictionaries/cif_core.dic'
dictionary named 'cif_core.dic' version 2.4.1 from 2010-06-29.

Automatic conversion script
Id: cif_fix_enum 1555 2011-01-17 13:19:09Z saulius 
;
_cod_original_cell_volume 4131.0(14)
_cod_original_sg_symbol_H-M C2/c
_cod_database_code 8102759

loop_
_symmetry_equiv_pos_as_xyz
'x, y, z'
'-x, y, -z+1/2'
'x+1/2, y+1/2, z'
'-x+1/2, y+1/2, -z+1/2'
'-x, -y, -z'
'x, -y, z-1/2'
'-x+1/2, -y+1/2, -z'
'x+1/2, -y+1/2, z-1/2'

loop_
_atom_site_label
_atom_site_type_symbol
_atom_site_fract_x
_atom_site_fract_y
_atom_site_fract_z
_atom_site_U_iso_or_equiv
_atom_site_adp_type
_atom_site_occupancy
_atom_site_symmetry_multiplicity
_atom_site_calc_flag
_atom_site_refinement_flags
_atom_site_disorder_assembly
_atom_site_disorder_group
Cl1 Cl 0.34404(5) 0.06778(4) 0.65539(4) 0.0848(2) Uani 0.590(2) 1 d PDU A 1
O4 O 0.4224(2) 0.0976(3) 0.6323(2) 0.1444(11) Uani 0.590(2) 1 d PDU A 1
O5 O 0.3449(3) -0.01844(16) 0.6754(2) 0.1155(10) Uani 0.590(2) 1 d PDU A 1
O6 O 0.3089(3) 0.1185(2) 0.71131(17) 0.1349(11) Uani 0.590(2) 1 d PDU A 1
O7 O 0.2589(2) 0.07749(17) 0.59401(14) 0.0824(7) Uani 0.590(2) 1 d PDU A 1
Cl1' Cl 0.34404(5) 0.06778(4) 0.65539(4) 0.0848(2) Uani 0.410(2) 1 d PDU A 2
O4' O 0.4213(3) 0.1128(3) 0.6995(2) 0.1444(11) Uani 0.410(2) 1 d PDU A 2
O5' O 0.2651(2) 0.1124(2) 0.6254(3) 0.1155(10) Uani 0.410(2) 1 d PDU A 2
O6' O 0.3931(3) 0.0461(3) 0.58952(19) 0.1349(11) Uani 0.410(2) 1 d PDU A 2
O7' O 0.3283(3) -0.01172(19) 0.6857(2) 0.0824(7) Uani 0.410(2) 1 d PDU A 2
Mn1 Mn 1.0000 0.74263(2) 0.2500 0.03208(8) Uani 1 2 d S . .
O1 O 1.0000 0.87659(11) 0.2500 0.0534(5) Uani 1 2 d S . .
H1 H 0.9750 0.8938 0.2839 0.080 Uiso 1 1 d PR . .
O2 O 1.0000 0.60555(11) 0.2500 0.0511(5) Uani 1 2 d S . .
H2 H 1.0477 0.5884 0.2772 0.077 Uiso 1 1 d PR . .
O3 O 0.91721(13) 0.96135(12) 0.34976(10) 0.0894(6) Uani 1 1 d . . .
H1W H 0.9012 1.0115 0.3357 0.134 Uiso 1 1 d R . .
H2W H 0.8670 0.9391 0.3602 0.134 Uiso 1 1 d R . .
O8 O 0.90417(8) 0.74338(7) 0.32835(6) 0.0401(3) Uani 1 1 d . . .
O9 O 0.62569(9) 0.62264(9) 0.20819(9) 0.0627(4) Uani 1 1 d . . .
N1 N 0.86420(9) 0.74860(8) 0.16864(7) 0.0354(3) Uani 1 1 d . . .
N2 N 0.70894(10) 0.77969(9) 0.13866(8) 0.0409(4) Uani 1 1 d . . .
N3 N 0.82709(9) 0.69845(8) 0.31579(7) 0.0355(3) Uani 1 1 d . . .
N4 N 0.69282(9) 0.64363(9) 0.26021(8) 0.0435(4) Uani 1 1 d . . .
C1 C 0.84982(12) 0.79540(10) 0.10408(9) 0.0386(4) Uani 1 1 d . . .
C2 C 0.91492(14) 0.82401(12) 0.06163(10) 0.0505(5) Uani 1 1 d . . .
H2A H 0.9797 0.8122 0.0741 0.061 Uiso 1 1 calc R . .
C3 C 0.87947(17) 0.87062(14) 0.00021(10) 0.0611(6) Uani 1 1 d . . .
H3 H 0.9213 0.8910 -0.0291 0.073 Uiso 1 1 calc R . .
C4 C 0.78231(18) 0.88790(13) -0.01896(11) 0.0630(7) Uani 1 1 d . . .
H4 H 0.7611 0.9187 -0.0613 0.076 Uiso 1 1 calc R . .
C5 C 0.71729(15) 0.86122(12) 0.02226(10) 0.0540(5) Uani 1 1 d . . .
H5 H 0.6526 0.8734 0.0094 0.065 Uiso 1 1 calc R . .
C6 C 0.75328(12) 0.81437(10) 0.08514(9) 0.0408(4) Uani 1 1 d . . .
C7 C 0.77863(11) 0.74057(9) 0.18658(9) 0.0342(4) Uani 1 1 d . . .
C8 C 0.60846(13) 0.79307(14) 0.14414(13) 0.0589(6) Uani 1 1 d . . .
H8A H 0.5996 0.7834 0.1936 0.088 Uiso 1 1 calc R . .
H8B H 0.5693 0.7547 0.1120 0.088 Uiso 1 1 calc R . .
H8C H 0.5907 0.8499 0.1304 0.088 Uiso 1 1 calc R . .
C9 C 0.76484(11) 0.69607(10) 0.25274(9) 0.0358(4) Uani 1 1 d . . .
C10 C 0.80124(12) 0.64002(12) 0.37276(9) 0.0443(5) Uani 1 1 d . . .
C11 C 0.69669(13) 0.61690(13) 0.33863(11) 0.0518(5) Uani 1 1 d . . .
C12 C 0.81307(18) 0.68793(17) 0.44466(11) 0.0720(7) Uani 1 1 d . . .
H12A H 0.8794 0.6999 0.4611 0.108 Uiso 1 1 calc R . .
H12B H 0.7893 0.6544 0.4807 0.108 Uiso 1 1 calc R . .
H12C H 0.7780 0.7397 0.4376 0.108 Uiso 1 1 calc R . .
C13 C 0.87022(16) 0.56538(14) 0.37858(13) 0.0708(6) Uani 1 1 d . . .
H13A H 0.8613 0.5357 0.3329 0.106 Uiso 1 1 calc R . .
H13B H 0.8579 0.5282 0.4166 0.106 Uiso 1 1 calc R . .
H13C H 0.9347 0.5855 0.3899 0.106 Uiso 1 1 calc R . .
C14 C 0.6713(2) 0.52434(15) 0.34088(15) 0.0854(8) Uani 1 1 d . . .
H14A H 0.6074 0.5158 0.3153 0.128 Uiso 1 1 calc R . .
H14B H 0.6755 0.5067 0.3908 0.128 Uiso 1 1 calc R . .
H14C H 0.7148 0.4919 0.3179 0.128 Uiso 1 1 calc R . .
C15 C 0.62113(16) 0.6711(2) 0.36780(15) 0.0867(9) Uani 1 1 d . . .
H15A H 0.6349 0.7296 0.3620 0.130 Uiso 1 1 calc R . .
H15B H 0.6226 0.6590 0.4187 0.130 Uiso 1 1 calc R . .
H15C H 0.5590 0.6583 0.3408 0.130 Uiso 1 1 calc R . .

loop_
_atom_site_aniso_label
_atom_site_aniso_U_11
_atom_site_aniso_U_22
_atom_site_aniso_U_33
_atom_site_aniso_U_23
_atom_site_aniso_U_13
_atom_site_aniso_U_12
Cl1 0.1058(4) 0.0544(3) 0.0881(4) 0.0042(3) -0.0009(4) -0.0139(3)
O4 0.1347(17) 0.147(2) 0.152(2) -0.0076(19) 0.0282(17) -0.0535(16)
O5 0.1214(17) 0.0812(14) 0.1359(19) 0.0241(14) -0.0007(16) 0.0090(14)
O6 0.161(2) 0.1234(19) 0.1207(16) -0.0305(16) 0.0254(15) 0.0037(18)
O7 0.1064(15) 0.0605(11) 0.0750(13) 0.0094(10) 0.0002(12) 0.0026(11)
Cl1' 0.1058(4) 0.0544(3) 0.0881(4) 0.0042(3) -0.0009(4) -0.0139(3)
O4' 0.1347(17) 0.147(2) 0.152(2) -0.0076(19) 0.0282(17) -0.0535(16)
O5' 0.1214(17) 0.0812(14) 0.1359(19) 0.0241(14) -0.0007(16) 0.0090(14)
O6' 0.161(2) 0.1234(19) 0.1207(16) -0.0305(16) 0.0254(15) 0.0037(18)
O7' 0.1064(15) 0.0605(11) 0.0750(13) 0.0094(10) 0.0002(12) 0.0026(11)
Mn1 0.02894(14) 0.03339(16) 0.03396(15) 0.000 0.00552(12) 0.000
O1 0.0611(10) 0.0345(9) 0.0672(11) 0.000 0.0187(8) 0.000
O2 0.0545(9) 0.0350(8) 0.0652(10) 0.000 0.0140(8) 0.000
O3 0.1001(11) 0.0737(10) 0.1025(12) 0.0093(9) 0.0404(9) 0.0247(9)
O8 0.0363(5) 0.0481(6) 0.0369(5) -0.0049(5) 0.0093(4) -0.0082(5)
O9 0.0464(7) 0.0568(8) 0.0800(9) -0.0006(7) -0.0036(7) -0.0142(6)
N1 0.0348(6) 0.0382(7) 0.0325(6) 0.0028(5) 0.0036(5) -0.0013(5)
N2 0.0354(6) 0.0389(7) 0.0457(7) -0.0018(6) -0.0001(6) 0.0039(6)
N3 0.0352(6) 0.0375(7) 0.0363(6) -0.0009(5) 0.0129(5) -0.0018(5)
N4 0.0352(6) 0.0383(7) 0.0574(8) 0.0012(6) 0.0089(6) -0.0038(6)
C1 0.0455(8) 0.0351(8) 0.0328(7) -0.0008(6) 0.0001(6) -0.0023(7)
C2 0.0560(9) 0.0552(10) 0.0404(8) 0.0056(8) 0.0084(8) -0.0070(8)
C3 0.0827(13) 0.0609(12) 0.0397(9) 0.0093(8) 0.0101(9) -0.0112(10)
C4 0.0961(15) 0.0491(10) 0.0384(9) 0.0081(8) -0.0038(10) 0.0011(11)
C5 0.0623(11) 0.0462(10) 0.0457(9) -0.0006(8) -0.0127(9) 0.0096(9)
C6 0.0482(8) 0.0321(8) 0.0386(8) -0.0032(6) -0.0024(7) 0.0017(7)
C7 0.0322(7) 0.0310(7) 0.0376(8) -0.0019(6) 0.0009(6) -0.0006(6)
C8 0.0366(8) 0.0640(12) 0.0738(13) 0.0013(11) 0.0028(9) 0.0107(9)
C9 0.0325(7) 0.0329(7) 0.0427(8) -0.0026(6) 0.0086(6) 0.0004(6)
C10 0.0501(8) 0.0462(9) 0.0409(8) 0.0063(7) 0.0195(7) -0.0002(7)
C11 0.0468(8) 0.0501(10) 0.0637(10) 0.0077(8) 0.0240(7) -0.0068(8)
C12 0.0914(13) 0.0905(16) 0.0410(9) -0.0053(10) 0.0306(9) -0.0191(12)
C13 0.0691(11) 0.0690(12) 0.0799(12) 0.0348(10) 0.0289(10) 0.0165(10)
C14 0.0976(16) 0.0642(13) 0.0921(16) 0.0213(12) 0.0098(14) -0.0327(12)
C15 0.0617(11) 0.111(2) 0.0982(15) -0.0060(15) 0.0440(10) 0.0073(13)

loop_
_atom_type_symbol
_atom_type_description
_atom_type_scat_dispersion_real
_atom_type_scat_dispersion_imag
_atom_type_scat_source
C C 0.0033 0.0016 'International Tables Vol C Tables 4.2.6.8 and 6.1.1.4'
H H 0.0000 0.0000 'International Tables Vol C Tables 4.2.6.8 and 6.1.1.4'
N N 0.0061 0.0033 'International Tables Vol C Tables 4.2.6.8 and 6.1.1.4'
O O 0.0106 0.0060 'International Tables Vol C Tables 4.2.6.8 and 6.1.1.4'
Cl Cl 0.1484 0.1585 'International Tables Vol C Tables 4.2.6.8 and 6.1.1.4'
Mn Mn 0.3368 0.7283 'International Tables Vol C Tables 4.2.6.8 and 6.1.1.4'

loop_
_geom_angle_atom_site_label_1
_geom_angle_atom_site_label_2
_geom_angle_atom_site_label_3
_geom_angle
_geom_angle_site_symmetry_1
_geom_angle_site_symmetry_3
_geom_angle_publ_flag
O4 Cl1 O5 116.9(2) . . ?
O4 Cl1 O6 115.6(2) . . ?
O5 Cl1 O6 109.5(2) . . ?
O4 Cl1 O7 108.8(2) . . ?
O5 Cl1 O7 105.28(18) . . ?
O6 Cl1 O7 98.57(18) . . ?
O1 Mn1 O8 89.68(3) . 2_755 ?
O1 Mn1 O8 89.68(3) . . ?
O8 Mn1 O8 179.37(6) 2_755 . ?
O1 Mn1 O2 180.0 . . ?
O8 Mn1 O2 90.32(3) 2_755 . ?
O8 Mn1 O2 90.32(3) . . ?
O1 Mn1 N1 87.57(3) . 2_755 ?
O8 Mn1 N1 83.21(5) 2_755 2_755 ?
O8 Mn1 N1 96.76(5) . 2_755 ?
O2 Mn1 N1 92.43(3) . 2_755 ?
O1 Mn1 N1 87.57(3) . . ?
O8 Mn1 N1 96.77(5) 2_755 . ?
O8 Mn1 N1 83.21(5) . . ?
O2 Mn1 N1 92.43(3) . . ?
N1 Mn1 N1 175.15(7) 2_755 . ?
Mn1 O1 H1 109.5 . . ?
Mn1 O2 H2 109.5 . . ?
H1W O3 H2W 105.6 . . ?
N3 O8 Mn1 119.29(9) . . ?
C7 N1 C1 105.18(13) . . ?
C7 N1 Mn1 123.46(11) . . ?
C1 N1 Mn1 125.69(11) . . ?
C7 N2 C6 106.28(14) . . ?
C7 N2 C8 129.04(16) . . ?
C6 N2 C8 124.33(15) . . ?
O8 N3 C9 125.75(13) . . ?
O8 N3 C10 121.14(12) . . ?
C9 N3 C10 113.08(13) . . ?
O9 N4 C9 124.50(15) . . ?
O9 N4 C11 123.56(14) . . ?
C9 N4 C11 111.81(13) . . ?
C2 C1 C6 120.72(15) . . ?
C2 C1 N1 130.28(16) . . ?
C6 C1 N1 108.98(15) . . ?
C3 C2 C1 117.28(19) . . ?
C3 C2 H2A 121.4 . . ?
C1 C2 H2A 121.4 . . ?
C2 C3 C4 121.5(2) . . ?
C2 C3 H3 119.3 . . ?
C4 C3 H3 119.3 . . ?
C5 C4 C3 122.25(18) . . ?
C5 C4 H4 118.9 . . ?
C3 C4 H4 118.9 . . ?
C4 C5 C6 116.39(19) . . ?
C4 C5 H5 121.8 . . ?
C6 C5 H5 121.8 . . ?
N2 C6 C1 106.59(14) . . ?
N2 C6 C5 131.54(17) . . ?
C1 C6 C5 121.87(18) . . ?
N1 C7 N2 112.96(14) . . ?
N1 C7 C9 121.42(13) . . ?
N2 C7 C9 125.59(15) . . ?
N2 C8 H8A 109.5 . . ?
N2 C8 H8B 109.5 . . ?
H8A C8 H8B 109.5 . . ?
N2 C8 H8C 109.5 . . ?
H8A C8 H8C 109.5 . . ?
H8B C8 H8C 109.5 . . ?
N3 C9 N4 109.15(14) . . ?
N3 C9 C7 123.77(14) . . ?
N4 C9 C7 126.98(14) . . ?
N3 C10 C12 107.73(16) . . ?
N3 C10 C13 107.32(15) . . ?
C12 C10 C13 110.68(16) . . ?
N3 C10 C11 101.10(13) . . ?
C12 C10 C11 115.40(17) . . ?
C13 C10 C11 113.69(16) . . ?
N4 C11 C14 109.29(17) . . ?
N4 C11 C15 105.57(16) . . ?
C14 C11 C15 110.3(2) . . ?
N4 C11 C10 101.52(14) . . ?
C14 C11 C10 115.66(17) . . ?
C15 C11 C10 113.55(17) . . ?
C10 C12 H12A 109.5 . . ?
C10 C12 H12B 109.5 . . ?
H12A C12 H12B 109.5 . . ?
C10 C12 H12C 109.5 . . ?
H12A C12 H12C 109.5 . . ?
H12B C12 H12C 109.5 . . ?
C10 C13 H13A 109.5 . . ?
C10 C13 H13B 109.5 . . ?
H13A C13 H13B 109.5 . . ?
C10 C13 H13C 109.5 . . ?
H13A C13 H13C 109.5 . . ?
H13B C13 H13C 109.5 . . ?
C11 C14 H14A 109.5 . . ?
C11 C14 H14B 109.5 . . ?
H14A C14 H14B 109.5 . . ?
C11 C14 H14C 109.5 . . ?
H14A C14 H14C 109.5 . . ?
H14B C14 H14C 109.5 . . ?
C11 C15 H15A 109.5 . . ?
C11 C15 H15B 109.5 . . ?
H15A C15 H15B 109.5 . . ?
C11 C15 H15C 109.5 . . ?
H15A C15 H15C 109.5 . . ?
H15B C15 H15C 109.5 . . ?

loop_
_geom_bond_atom_site_label_1
_geom_bond_atom_site_label_2
_geom_bond_distance
_geom_bond_site_symmetry_2
_geom_bond_publ_flag
Cl1 O4 1.347(3) . ?
Cl1 O5 1.419(3) . ?
Cl1 O6 1.467(3) . ?
Cl1 O7 1.521(2) . ?
Mn1 O1 2.1288(18) . ?
Mn1 O8 2.1566(12) 2_755 ?
Mn1 O8 2.1567(12) . ?
Mn1 O2 2.1784(18) . ?
Mn1 N1 2.2399(13) 2_755 ?
Mn1 N1 2.2399(13) . ?
O1 H1 0.8200 . ?
O2 H2 0.8200 . ?
O3 H1W 0.8576 . ?
O3 H2W 0.8484 . ?
O8 N3 1.2957(17) . ?
O9 N4 1.2798(19) . ?
N1 C7 1.322(2) . ?
N1 C1 1.395(2) . ?
N2 C7 1.363(2) . ?
N2 C6 1.379(2) . ?
N2 C8 1.466(2) . ?
N3 C9 1.3407(19) . ?
N3 C10 1.499(2) . ?
N4 C9 1.346(2) . ?
N4 C11 1.507(2) . ?
C1 C2 1.391(3) . ?
C1 C6 1.391(2) . ?
C2 C3 1.380(3) . ?
C2 H2A 0.9300 . ?
C3 C4 1.394(3) . ?
C3 H3 0.9300 . ?
C4 C5 1.365(3) . ?
C4 H4 0.9300 . ?
C5 C6 1.404(2) . ?
C5 H5 0.9300 . ?
C7 C9 1.458(2) . ?
C8 H8A 0.9600 . ?
C8 H8B 0.9600 . ?
C8 H8C 0.9600 . ?
C10 C12 1.520(3) . ?
C10 C13 1.531(3) . ?
C10 C11 1.557(2) . ?
C11 C14 1.517(3) . ?
C11 C15 1.546(3) . ?
C12 H12A 0.9600 . ?
C12 H12B 0.9600 . ?
C12 H12C 0.9600 . ?
C13 H13A 0.9600 . ?
C13 H13B 0.9600 . ?
C13 H13C 0.9600 . ?
C14 H14A 0.9600 . ?
C14 H14B 0.9600 . ?
C14 H14C 0.9600 . ?
C15 H15A 0.9600 . ?
C15 H15B 0.9600 . ?
C15 H15C 0.9600 . ?

loop_
_geom_hbond_atom_site_label_D
_geom_hbond_atom_site_label_H
_geom_hbond_atom_site_label_A
_geom_hbond_distance_DH
_geom_hbond_distance_HA
_geom_hbond_distance_DA
_geom_hbond_angle_DHA
_geom_hbond_site_symmetry_A
O1 H1 O3 0.82 1.92 2.716(2) 165.0 .
O2 H2 O5 0.82 1.97 2.766(3) 163.6 7_656
O2 H2 O7' 0.82 2.16 2.935(4) 158.5 7_656
O3 H1W O9 0.86 1.95 2.806(2) 171.8 4_655
O3 H2W O7 0.85 2.13 2.940(4) 160.5 5_666
O3 H2W O5' 0.85 2.11 2.954(4) 173.7 5_666
O3 H2W Cl1 0.85 2.97 3.730(2) 150.4 5_666
O3 H2W Cl1' 0.85 2.97 3.730(2) 150.4 5_666

loop_
_geom_torsion_atom_site_label_1
_geom_torsion_atom_site_label_2
_geom_torsion_atom_site_label_3
_geom_torsion_atom_site_label_4
_geom_torsion
_geom_torsion_site_symmetry_1
_geom_torsion_site_symmetry_2
_geom_torsion_site_symmetry_3
_geom_torsion_site_symmetry_4
_geom_torsion_publ_flag
O1 Mn1 O8 N3 129.42(10) . . . . ?
O8 Mn1 O8 N3 129.44(13) 2_755 . . . ?
O2 Mn1 O8 N3 -50.58(10) . . . . ?
N1 Mn1 O8 N3 -143.06(10) 2_755 . . . ?
N1 Mn1 O8 N3 41.83(10) . . . . ?
O1 Mn1 N1 C7 -98.27(12) . . . . ?
O8 Mn1 N1 C7 172.34(12) 2_755 . . . ?
O8 Mn1 N1 C7 -8.30(12) . . . . ?
O2 Mn1 N1 C7 81.73(12) . . . . ?
N1 Mn1 N1 C7 -98.26(12) 2_755 . . . ?
O1 Mn1 N1 C1 51.19(13) . . . . ?
O8 Mn1 N1 C1 -38.20(13) 2_755 . . . ?
O8 Mn1 N1 C1 141.16(13) . . . . ?
O2 Mn1 N1 C1 -128.81(13) . . . . ?
N1 Mn1 N1 C1 51.20(13) 2_755 . . . ?
Mn1 O8 N3 C9 -47.92(19) . . . . ?
Mn1 O8 N3 C10 129.87(12) . . . . ?
C7 N1 C1 C2 178.56(18) . . . . ?
Mn1 N1 C1 C2 24.6(3) . . . . ?
C7 N1 C1 C6 0.08(18) . . . . ?
Mn1 N1 C1 C6 -153.86(11) . . . . ?
C6 C1 C2 C3 -0.7(3) . . . . ?
N1 C1 C2 C3 -179.08(18) . . . . ?
C1 C2 C3 C4 -0.5(3) . . . . ?
C2 C3 C4 C5 1.2(3) . . . . ?
C3 C4 C5 C6 -0.6(3) . . . . ?
C7 N2 C6 C1 -0.90(18) . . . . ?
C8 N2 C6 C1 172.82(16) . . . . ?
C7 N2 C6 C5 179.71(18) . . . . ?
C8 N2 C6 C5 -6.6(3) . . . . ?
C2 C1 C6 N2 -178.13(16) . . . . ?
N1 C1 C6 N2 0.52(18) . . . . ?
C2 C1 C6 C5 1.3(3) . . . . ?
N1 C1 C6 C5 179.98(15) . . . . ?
C4 C5 C6 N2 178.68(18) . . . . ?
C4 C5 C6 C1 -0.6(3) . . . . ?
C1 N1 C7 N2 -0.68(18) . . . . ?
Mn1 N1 C7 N2 154.00(11) . . . . ?
C1 N1 C7 C9 -178.85(14) . . . . ?
Mn1 N1 C7 C9 -24.2(2) . . . . ?
C6 N2 C7 N1 1.02(18) . . . . ?
C8 N2 C7 N1 -172.31(17) . . . . ?
C6 N2 C7 C9 179.09(15) . . . . ?
C8 N2 C7 C9 5.8(3) . . . . ?
O8 N3 C9 N4 -178.99(14) . . . . ?
C10 N3 C9 N4 3.06(19) . . . . ?
O8 N3 C9 C7 4.2(2) . . . . ?
C10 N3 C9 C7 -173.77(15) . . . . ?
O9 N4 C9 N3 -174.35(15) . . . . ?
C11 N4 C9 N3 9.55(19) . . . . ?
O9 N4 C9 C7 2.3(3) . . . . ?
C11 N4 C9 C7 -173.75(16) . . . . ?
N1 C7 C9 N3 36.3(2) . . . . ?
N2 C7 C9 N3 -141.65(17) . . . . ?
N1 C7 C9 N4 -139.98(17) . . . . ?
N2 C7 C9 N4 42.1(3) . . . . ?
O8 N3 C10 C12 47.2(2) . . . . ?
C9 N3 C10 C12 -134.77(16) . . . . ?
O8 N3 C10 C13 -72.04(19) . . . . ?
C9 N3 C10 C13 106.01(16) . . . . ?
O8 N3 C10 C11 168.62(14) . . . . ?
C9 N3 C10 C11 -13.33(18) . . . . ?
O9 N4 C11 C14 44.0(2) . . . . ?
C9 N4 C11 C14 -139.81(17) . . . . ?
O9 N4 C11 C15 -74.6(2) . . . . ?
C9 N4 C11 C15 101.53(18) . . . . ?
O9 N4 C11 C10 166.71(16) . . . . ?
C9 N4 C11 C10 -17.15(19) . . . . ?
N3 C10 C11 N4 16.79(16) . . . . ?
C12 C10 C11 N4 132.69(17) . . . . ?
C13 C10 C11 N4 -97.87(18) . . . . ?
N3 C10 C11 C14 134.96(19) . . . . ?
C12 C10 C11 C14 -109.1(2) . . . . ?
C13 C10 C11 C14 20.3(3) . . . . ?
N3 C10 C11 C15 -96.01(19) . . . . ?
C12 C10 C11 C15 19.9(3) . . . . ?
C13 C10 C11 C15 149.32(19) . . . . ?
